data_7714048
loop_
_publ_author_name
'Abdi, Gisya'
'Gryl, Marlena'
'S\/lawek, Andrzej'
'Kowalewska, Ewelina'
'Mazur, Tomasz'
'Podborska, Agnieszka'
'Mech, Krzysztof'
'Zawal, Piotr'
'Pritam, Anurag'
'Kmita, Angelika'
'Alluhaibi, Lulu'
'Maximenko, Alexey'
'Chakkooth, Vijayakumar'
'Szacilowski, Konrad'

_publ_section_title
;
 Influence of Crystal Structure and Composition on Optical and Electronic
 Properties of Pyridinium-based Bismuth Iodide Complexes
;
_journal_name_full 'Dalton Transactions'
_journal_paper_doi 10.1039/D3DT02910G
_journal_year 2023
_chemical_formula_moiety 'Bi2 I10, 4(C7 H11 N2)'
_chemical_formula_sum 'C28 H44 Bi2 I10 N8'
_chemical_formula_weight 2179.67
_chemical_name_systematic '4(N,N-dimethylamino)pyridinium iodobismuthate'
_space_group_crystal_system orthorhombic
_space_group_IT_number 62
_space_group_name_Hall '-P 2ac 2n'
_space_group_name_H-M_alt 'P n m a'
_atom_sites_solution_hydrogens geom
_audit_creation_method SHELXL-2018/3
_audit_update_record
;
2023-09-05 deposited with the CCDC.	2023-09-28 downloaded from the CCDC.
;
_cell_angle_alpha 90
_cell_angle_beta 90
_cell_angle_gamma 90
_cell_formula_units_Z 4
_cell_length_a 17.9971(6)
_cell_length_b 20.3282(7)
_cell_length_c 13.9362(4)
_cell_measurement_reflns_used 73204
_cell_measurement_temperature 130(2)
_cell_measurement_theta_max 33.6490
_cell_measurement_theta_min 2.1130
_cell_volume 5098.5(3)
_computing_cell_refinement 'CrysAlisPro 1.171.41.122a (Rigaku OD, 2021)'
_computing_data_collection 'CrysAlisPro 1.171.41.122a (Rigaku OD, 2021)'
_computing_data_reduction 'CrysAlisPro 1.171.41.122a (Rigaku OD, 2021)'
_computing_molecular_graphics 'Mercury, (Macrae, 2020)'
_computing_publication_material 'WinGX, (Farrugia, 2012)'
_computing_structure_refinement 'SHELXL-2018/3 (Sheldrick, 2018)'
_computing_structure_solution 'SHELXT, (Sheldrick, 2015)'
_diffrn_ambient_environment N~2~
_diffrn_ambient_temperature 130.00(10)
_diffrn_detector 'Hybrid Pixel Array Detector'
_diffrn_detector_area_resol_mean 10.0000
_diffrn_detector_type HyPix
_diffrn_measured_fraction_theta_full 0.999
_diffrn_measured_fraction_theta_max 0.946
_diffrn_measurement_device 'four-circle diffractometer'
_diffrn_measurement_device_type 'XtaLAB Synergy, Dualflex, HyPix'
_diffrn_radiation_monochromator mirror
_diffrn_radiation_probe x-ray
_diffrn_radiation_type 'Mo K\a'
_diffrn_radiation_wavelength 0.71073
_diffrn_reflns_av_R_equivalents 0.0678
_diffrn_reflns_av_unetI/netI 0.0291
_diffrn_reflns_Laue_measured_fraction_full 0.999
_diffrn_reflns_Laue_measured_fraction_max 0.946
_diffrn_reflns_limit_h_max 27
_diffrn_reflns_limit_h_min -26
_diffrn_reflns_limit_k_max 30
_diffrn_reflns_limit_k_min -30
_diffrn_reflns_limit_l_max 20
_diffrn_reflns_limit_l_min -21
_diffrn_reflns_number 188105
_diffrn_reflns_point_group_measured_fraction_full 0.999
_diffrn_reflns_point_group_measured_fraction_max 0.946
_diffrn_reflns_theta_full 25.242
_diffrn_reflns_theta_max 33.495
_diffrn_reflns_theta_min 2.102
_diffrn_source 'micro-focus sealed X-ray tube'
_diffrn_source_type 'PhotonJet (Mo) X-ray Source'
_exptl_absorpt_coefficient_mu 12.977
_exptl_absorpt_correction_T_max 1.00000
_exptl_absorpt_correction_T_min 0.10941
_exptl_absorpt_correction_type multi-scan
_exptl_absorpt_process_details
;
CrysAlisPro 1.171.41.122a (Rigaku Oxford Diffraction, 2021)
Empirical absorption correction using spherical harmonics,
implemented in SCALE3 ABSPACK scaling algorithm.
;
_exptl_crystal_colour yellow
_exptl_crystal_density_diffrn 2.840
_exptl_crystal_description plate
_exptl_crystal_F_000 3856
_exptl_crystal_size_max 0.200
_exptl_crystal_size_mid 0.110
_exptl_crystal_size_min 0.030
_refine_diff_density_max 2.147
_refine_diff_density_min -1.772
_refine_diff_density_rms 0.177
_refine_ls_extinction_coef 0.000061(7)
_refine_ls_extinction_expression Fc^*^=kFc[1+0.001xFc^2^\l^3^/sin(2\q)]^-1/4^
_refine_ls_extinction_method 'SHELXL-2018/3 (Sheldrick 2018)'
_refine_ls_goodness_of_fit_ref 1.014
_refine_ls_hydrogen_treatment constr
_refine_ls_matrix_type full
_refine_ls_number_parameters 234
_refine_ls_number_reflns 9690
_refine_ls_number_restraints 0
_refine_ls_restrained_S_all 1.014
_refine_ls_R_factor_all 0.0421
_refine_ls_R_factor_gt 0.0269
_refine_ls_shift/su_max 0.019
_refine_ls_shift/su_mean 0.000
_refine_ls_structure_factor_coef Fsqd
_refine_ls_weighting_details 'w=1/[\s^2^(Fo^2^)+(0.0232P)^2^+12.5139P] where P=(Fo^2^+2Fc^2^)/3'
_refine_ls_weighting_scheme calc
_refine_ls_wR_factor_gt 0.0579
_refine_ls_wR_factor_ref 0.0622
_reflns_Friedel_coverage 0.000
_reflns_number_gt 7777
_reflns_number_total 9690
_reflns_threshold_expression 'I > 2\s(I)'
_cod_data_source_file d3dt02910g2.cif
_cod_data_source_block 4dmapyBiI3
_cod_database_code 7714048
_shelx_shelxl_version_number 2018/3
_shelx_space_group_comment
;
The symmetry employed for this shelxl refinement is uniquely defined
by the following loop, which should always be used as a source of
symmetry information in preference to the above space-group names.
They are only intended as comments.
;
_shelx_estimated_absorpt_t_min 0.181
_shelx_estimated_absorpt_t_max 0.697
_oxdiff_exptl_absorpt_empirical_full_min 0.441
_oxdiff_exptl_absorpt_empirical_full_max 8.537
_oxdiff_exptl_absorpt_empirical_details
;
Empirical correction (ABSPACK) includes:
- Absorption correction using spherical harmonics
- Frame scaling
;

loop_
_space_group_symop_operation_xyz
'x, y, z'
'-x+1/2, -y, z+1/2'
'x+1/2, -y+1/2, -z+1/2'
'-x, y+1/2, -z'
'-x, -y, -z'
'x-1/2, y, -z-1/2'
'-x-1/2, y-1/2, z-1/2'
'x, -y-1/2, z'

loop_
_atom_site_label
_atom_site_type_symbol
_atom_site_fract_x
_atom_site_fract_y
_atom_site_fract_z
_atom_site_U_iso_or_equiv
_atom_site_adp_type
_atom_site_occupancy
_atom_site_site_symmetry_order
_atom_site_calc_flag
_atom_site_refinement_flags_posn
_atom_site_refinement_flags_adp
_atom_site_refinement_flags_occupancy
_atom_site_disorder_assembly
_atom_site_disorder_group
Bi1 Bi 0.51895(2) 0.250000 0.78834(2) 0.01720(4) Uani 1 2 d S T P . .
Bi2 Bi 0.48200(2) 0.250000 0.44862(2) 0.01836(4) Uani 1 2 d S T P . .
I4 I 0.62571(2) 0.250000 0.59315(2) 0.02073(6) Uani 1 2 d S T P . .
I3 I 0.37821(2) 0.250000 0.64429(2) 0.02090(6) Uani 1 2 d S T P . .
I6 I 0.48578(2) 0.39987(2) 0.45940(2) 0.02688(5) Uani 1 1 d . . . . .
I8 I 0.52037(2) 0.40087(2) 0.78301(2) 0.02397(5) Uani 1 1 d . . . . .
I2 I 0.65935(2) 0.250000 0.89188(3) 0.03405(8) Uani 1 2 d S T P . .
I5 I 0.57473(2) 0.250000 0.27589(3) 0.04245(9) Uani 1 2 d S T P . .
I1 I 0.42092(3) 0.250000 0.95648(3) 0.04612(10) Uani 1 2 d S T P . .
I7 I 0.34311(2) 0.250000 0.34226(3) 0.04845(11) Uani 1 2 d S T P . .
C3A C 0.21749(18) 0.47381(16) 0.6475(2) 0.0228(6) Uani 1 1 d . . . . .
H3A H 0.165283 0.467139 0.650177 0.027 Uiso 1 1 calc R U . . .
N2A N 0.20384(15) 0.59275(14) 0.6421(2) 0.0248(5) Uani 1 1 d . . . . .
C6A C 0.36866(18) 0.48934(16) 0.6403(2) 0.0246(6) Uani 1 1 d . . . . .
H6A H 0.421199 0.493629 0.638192 0.029 Uiso 1 1 calc R U . . .
C8A C 0.2352(2) 0.65791(16) 0.6248(3) 0.0294(7) Uani 1 1 d . . . . .
H8A1 H 0.263560 0.671981 0.681142 0.044 Uiso 1 1 calc R U . . .
H8A2 H 0.194881 0.689279 0.612704 0.044 Uiso 1 1 calc R U . . .
H8A3 H 0.268058 0.656202 0.568789 0.044 Uiso 1 1 calc R U . . .
C4B C 0.79295(18) 0.51531(16) 0.6050(2) 0.0222(6) Uani 1 1 d . . . . .
N2B N 0.84081(17) 0.56469(15) 0.6000(2) 0.0301(6) Uani 1 1 d . . . . .
N1A N 0.33785(16) 0.42855(14) 0.6426(2) 0.0266(6) Uani 1 1 d . . . . .
H1A H 0.366503 0.393494 0.640899 0.032 Uiso 1 1 calc R U . . .
C4A C 0.24688(17) 0.53904(15) 0.6436(2) 0.0195(6) Uani 1 1 d . . . . .
N1B N 0.69071(17) 0.41310(15) 0.6145(2) 0.0302(6) Uani 1 1 d . . . . .
H1B H 0.658267 0.380781 0.617607 0.036 Uiso 1 1 calc R U . . .
C2B C 0.66673(19) 0.47560(18) 0.6088(2) 0.0271(7) Uani 1 1 d . . . . .
H2B H 0.614807 0.483968 0.607424 0.033 Uiso 1 1 calc R U . . .
C3B C 0.71432(18) 0.52674(16) 0.6049(2) 0.0236(6) Uani 1 1 d . . . . .
H3B H 0.695734 0.570432 0.602028 0.028 Uiso 1 1 calc R U . . .
C2A C 0.26394(19) 0.42163(16) 0.6474(2) 0.0247(6) Uani 1 1 d . . . . .
H2A H 0.243514 0.378606 0.650843 0.030 Uiso 1 1 calc R U . . .
C5B C 0.81548(19) 0.44806(17) 0.6104(2) 0.0278(7) Uani 1 1 d . . . . .
H5B H 0.866834 0.437263 0.610166 0.033 Uiso 1 1 calc R U . . .
C7A C 0.12271(19) 0.5875(2) 0.6497(3) 0.0370(9) Uani 1 1 d . . . . .
H7A1 H 0.102572 0.569834 0.589664 0.055 Uiso 1 1 calc R U . . .
H7A2 H 0.101536 0.631166 0.661644 0.055 Uiso 1 1 calc R U . . .
H7A3 H 0.109855 0.558044 0.702811 0.055 Uiso 1 1 calc R U . . .
C7B C 0.8146(3) 0.63270(19) 0.5991(3) 0.0442(10) Uani 1 1 d . . . . .
H7B1 H 0.781752 0.639419 0.543816 0.066 Uiso 1 1 calc R U . . .
H7B2 H 0.857183 0.662542 0.594414 0.066 Uiso 1 1 calc R U . . .
H7B3 H 0.787169 0.641758 0.658385 0.066 Uiso 1 1 calc R U . . .
C8B C 0.9208(2) 0.5551(2) 0.5977(4) 0.0516(12) Uani 1 1 d . . . . .
H8B1 H 0.932215 0.513600 0.565136 0.077 Uiso 1 1 calc R U . . .
H8B2 H 0.939981 0.553638 0.663499 0.077 Uiso 1 1 calc R U . . .
H8B3 H 0.944110 0.591604 0.563045 0.077 Uiso 1 1 calc R U . . .
C5A C 0.32579(17) 0.54413(15) 0.6409(2) 0.0204(6) Uani 1 1 d . . . . .
H5A H 0.348541 0.586286 0.639631 0.025 Uiso 1 1 calc R U . . .
C6B C 0.7639(2) 0.39949(17) 0.6157(3) 0.0290(7) Uani 1 1 d . . . . .
H6B H 0.779819 0.355036 0.620280 0.035 Uiso 1 1 calc R U . . .

loop_
_atom_site_aniso_label
_atom_site_aniso_U_11
_atom_site_aniso_U_22
_atom_site_aniso_U_33
_atom_site_aniso_U_23
_atom_site_aniso_U_13
_atom_site_aniso_U_12
Bi1 0.01407(7) 0.01627(7) 0.02127(8) 0.000 0.00109(5) 0.000
Bi2 0.01867(8) 0.01519(7) 0.02120(8) 0.000 0.00052(6) 0.000
I4 0.01767(12) 0.01788(12) 0.02662(14) 0.000 0.00193(10) 0.000
I3 0.01487(11) 0.01715(12) 0.03069(15) 0.000 -0.00013(10) 0.000
I6 0.02606(11) 0.01374(9) 0.04084(13) 0.00148(7) 0.00895(9) 0.00020(7)
I8 0.01909(9) 0.01634(9) 0.03649(12) -0.00093(7) -0.00155(8) 0.00017(7)
I2 0.03013(16) 0.02367(14) 0.0484(2) 0.000 -0.02128(15) 0.000
I5 0.0521(2) 0.0426(2) 0.03260(19) 0.000 0.02019(16) 0.000
I1 0.0556(2) 0.0420(2) 0.0407(2) 0.000 0.02981(18) 0.000
I7 0.0409(2) 0.0532(2) 0.0513(2) 0.000 -0.02795(18) 0.000
C3A 0.0206(14) 0.0261(15) 0.0216(15) 0.0016(11) 0.0010(11) -0.0044(12)
N2A 0.0201(12) 0.0259(13) 0.0282(14) 0.0031(11) 0.0018(10) 0.0023(10)
C6A 0.0212(14) 0.0255(15) 0.0269(16) 0.0030(12) 0.0041(12) 0.0016(12)
C8A 0.0332(18) 0.0207(15) 0.0344(19) 0.0000(13) 0.0019(15) 0.0058(13)
C4B 0.0248(14) 0.0262(15) 0.0155(13) 0.0014(11) -0.0028(11) -0.0022(12)
N2B 0.0287(14) 0.0307(15) 0.0308(16) 0.0052(12) -0.0062(12) -0.0083(12)
N1A 0.0312(14) 0.0200(13) 0.0286(15) 0.0014(10) 0.0043(12) 0.0053(11)
C4A 0.0201(13) 0.0231(14) 0.0153(13) 0.0002(10) 0.0025(10) -0.0008(11)
N1B 0.0328(15) 0.0278(14) 0.0300(16) -0.0014(11) -0.0014(13) -0.0107(12)
C2B 0.0226(15) 0.0338(17) 0.0248(16) -0.0002(13) -0.0039(12) 0.0011(13)
C3B 0.0259(15) 0.0233(15) 0.0216(15) 0.0027(11) -0.0017(12) 0.0017(12)
C2A 0.0305(16) 0.0200(14) 0.0237(16) -0.0002(11) 0.0021(12) -0.0055(12)
C5B 0.0238(15) 0.0333(17) 0.0262(17) 0.0001(13) -0.0020(13) 0.0045(13)
C7A 0.0198(15) 0.042(2) 0.049(2) 0.0043(17) 0.0029(15) 0.0064(15)
C7B 0.061(3) 0.0289(19) 0.042(2) 0.0054(16) -0.017(2) -0.0155(19)
C8B 0.0277(19) 0.060(3) 0.068(3) 0.014(2) -0.003(2) -0.0172(19)
C5A 0.0214(14) 0.0170(13) 0.0229(15) 0.0019(11) 0.0027(11) -0.0026(11)
C6B 0.0359(18) 0.0216(15) 0.0297(18) 0.0002(13) 0.0001(14) 0.0020(13)

loop_
_atom_type_symbol
_atom_type_description
_atom_type_scat_dispersion_real
_atom_type_scat_dispersion_imag
_atom_type_scat_source
C C 0.0033 0.0016 'International Tables Vol C Tables 4.2.6.8 and 6.1.1.4'
H H 0.0000 0.0000 'International Tables Vol C Tables 4.2.6.8 and 6.1.1.4'
Bi Bi -4.1077 10.2566 'International Tables Vol C Tables 4.2.6.8 and 6.1.1.4'
N N 0.0061 0.0033 'International Tables Vol C Tables 4.2.6.8 and 6.1.1.4'
I I -0.4742 1.8119 'International Tables Vol C Tables 4.2.6.8 and 6.1.1.4'

loop_
_geom_angle_atom_site_label_1
_geom_angle_atom_site_label_2
_geom_angle_atom_site_label_3
_geom_angle
_geom_angle_site_symmetry_1
_geom_angle_site_symmetry_3
_geom_angle_publ_flag
I2 Bi1 I1 97.246(14) . . ?
I2 Bi1 I8 90.272(5) . 8_565 ?
I1 Bi1 I8 91.396(5) . 8_565 ?
I2 Bi1 I8 90.273(5) . . ?
I1 Bi1 I8 91.395(5) . . ?
I8 Bi1 I8 177.066(10) 8_565 . ?
I2 Bi1 I3 171.332(11) . . ?
I1 Bi1 I3 91.422(12) . . ?
I8 Bi1 I3 89.514(5) 8_565 . ?
I8 Bi1 I3 89.513(5) . . ?
I2 Bi1 I4 84.497(11) . . ?
I1 Bi1 I4 178.258(12) . . ?
I8 Bi1 I4 88.590(5) 8_565 . ?
I8 Bi1 I4 88.592(5) . . ?
I3 Bi1 I4 86.836(9) . . ?
I7 Bi2 I5 94.065(14) . . ?
I7 Bi2 I6 92.539(5) . 8_565 ?
I5 Bi2 I6 91.589(5) . 8_565 ?
I7 Bi2 I6 92.539(5) . . ?
I5 Bi2 I6 91.589(5) . . ?
I6 Bi2 I6 173.804(11) 8_565 . ?
I7 Bi2 I4 172.758(13) . . ?
I5 Bi2 I4 93.176(11) . . ?
I6 Bi2 I4 87.257(5) 8_565 . ?
I6 Bi2 I4 87.258(5) . . ?
I7 Bi2 I3 86.257(12) . . ?
I5 Bi2 I3 179.678(12) . . ?
I6 Bi2 I3 88.396(5) 8_565 . ?
I6 Bi2 I3 88.396(5) . . ?
I4 Bi2 I3 86.502(8) . . ?
Bi2 I4 Bi1 92.675(8) . . ?
Bi1 I3 Bi2 93.988(8) . . ?
C2A C3A C4A 120.0(3) . . ?
C2A C3A H3A 120.0 . . ?
C4A C3A H3A 120.0 . . ?
C4A N2A C8A 121.3(3) . . ?
C4A N2A C7A 121.0(3) . . ?
C8A N2A C7A 117.5(3) . . ?
N1A C6A C5A 121.1(3) . . ?
N1A C6A H6A 119.5 . . ?
C5A C6A H6A 119.5 . . ?
N2A C8A H8A1 109.5 . . ?
N2A C8A H8A2 109.5 . . ?
H8A1 C8A H8A2 109.5 . . ?
N2A C8A H8A3 109.5 . . ?
H8A1 C8A H8A3 109.5 . . ?
H8A2 C8A H8A3 109.5 . . ?
N2B C4B C5B 122.9(3) . . ?
N2B C4B C3B 121.3(3) . . ?
C5B C4B C3B 115.8(3) . . ?
C4B N2B C8B 122.9(3) . . ?
C4B N2B C7B 120.5(3) . . ?
C8B N2B C7B 116.6(3) . . ?
C2A N1A C6A 120.2(3) . . ?
C2A N1A H1A 119.9 . . ?
C6A N1A H1A 119.9 . . ?
N2A C4A C5A 121.1(3) . . ?
N2A C4A C3A 122.9(3) . . ?
C5A C4A C3A 116.0(3) . . ?
C2B N1B C6B 120.6(3) . . ?
C2B N1B H1B 119.7 . . ?
C6B N1B H1B 119.7 . . ?
N1B C2B C3B 121.8(3) . . ?
N1B C2B H2B 119.1 . . ?
C3B C2B H2B 119.1 . . ?
C2B C3B C4B 120.1(3) . . ?
C2B C3B H3B 119.9 . . ?
C4B C3B H3B 119.9 . . ?
N1A C2A C3A 122.2(3) . . ?
N1A C2A H2A 118.9 . . ?
C3A C2A H2A 118.9 . . ?
C6B C5B C4B 120.4(3) . . ?
C6B C5B H5B 119.8 . . ?
C4B C5B H5B 119.8 . . ?
N2A C7A H7A1 109.5 . . ?
N2A C7A H7A2 109.5 . . ?
H7A1 C7A H7A2 109.5 . . ?
N2A C7A H7A3 109.5 . . ?
H7A1 C7A H7A3 109.5 . . ?
H7A2 C7A H7A3 109.5 . . ?
N2B C7B H7B1 109.5 . . ?
N2B C7B H7B2 109.5 . . ?
H7B1 C7B H7B2 109.5 . . ?
N2B C7B H7B3 109.5 . . ?
H7B1 C7B H7B3 109.5 . . ?
H7B2 C7B H7B3 109.5 . . ?
N2B C8B H8B1 109.5 . . ?
N2B C8B H8B2 109.5 . . ?
H8B1 C8B H8B2 109.5 . . ?
N2B C8B H8B3 109.5 . . ?
H8B1 C8B H8B3 109.5 . . ?
H8B2 C8B H8B3 109.5 . . ?
C6A C5A C4A 120.5(3) . . ?
C6A C5A H5A 119.7 . . ?
C4A C5A H5A 119.7 . . ?
N1B C6B C5B 121.3(3) . . ?
N1B C6B H6B 119.4 . . ?
C5B C6B H6B 119.4 . . ?

loop_
_geom_bond_atom_site_label_1
_geom_bond_atom_site_label_2
_geom_bond_distance
_geom_bond_site_symmetry_2
_geom_bond_publ_flag
Bi1 I2 2.9098(4) . ?
Bi1 I1 2.9331(4) . ?
Bi1 I8 3.0678(2) 8_565 ?
Bi1 I8 3.0678(2) . ?
Bi1 I3 3.2320(3) . ?
Bi1 I4 3.3304(3) . ?
Bi2 I7 2.9061(4) . ?
Bi2 I5 2.9292(4) . ?
Bi2 I6 3.0511(2) 8_565 ?
Bi2 I6 3.0511(2) . ?
Bi2 I4 3.2782(3) . ?
Bi2 I3 3.3053(3) . ?
C3A C2A 1.350(5) . ?
C3A C4A 1.429(4) . ?
C3A H3A 0.9500 . ?
N2A C4A 1.339(4) . ?
N2A C8A 1.460(4) . ?
N2A C7A 1.468(4) . ?
C6A N1A 1.355(4) . ?
C6A C5A 1.355(4) . ?
C6A H6A 0.9500 . ?
C8A H8A1 0.9800 . ?
C8A H8A2 0.9800 . ?
C8A H8A3 0.9800 . ?
C4B N2B 1.325(4) . ?
C4B C5B 1.428(5) . ?
C4B C3B 1.434(5) . ?
N2B C8B 1.453(5) . ?
N2B C7B 1.461(5) . ?
N1A C2A 1.339(4) . ?
N1A H1A 0.8800 . ?
C4A C5A 1.424(4) . ?
N1B C2B 1.344(5) . ?
N1B C6B 1.347(5) . ?
N1B H1B 0.8800 . ?
C2B C3B 1.348(5) . ?
C2B H2B 0.9500 . ?
C3B H3B 0.9500 . ?
C2A H2A 0.9500 . ?
C5B C6B 1.357(5) . ?
C5B H5B 0.9500 . ?
C7A H7A1 0.9800 . ?
C7A H7A2 0.9800 . ?
C7A H7A3 0.9800 . ?
C7B H7B1 0.9800 . ?
C7B H7B2 0.9800 . ?
C7B H7B3 0.9800 . ?
C8B H8B1 0.9800 . ?
C8B H8B2 0.9800 . ?
C8B H8B3 0.9800 . ?
C5A H5A 0.9500 . ?
C6B H6B 0.9500 . ?

loop_
_geom_hbond_atom_site_label_D
_geom_hbond_atom_site_label_H
_geom_hbond_atom_site_label_A
_geom_hbond_distance_DH
_geom_hbond_distance_HA
_geom_hbond_distance_DA
_geom_hbond_angle_DHA
_geom_hbond_site_symmetry_A
_geom_hbond_publ_flag
C3A H3A I8 0.95 3.08 3.965(3) 155.8 6_557 yes
C6A H6A I6 0.95 3.06 3.723(3) 128.6 5_666 yes
C6A H6A I8 0.95 3.29 3.827(3) 118.0 . yes
C8A H8A2 I1 0.98 3.26 4.110(4) 146.6 2_564 yes
N1A H1A I3 0.88 2.92 3.702(3) 148.2 . yes
N1A H1A I6 0.88 3.32 3.734(3) 111.6 . yes
N1B H1B I4 0.88 2.74 3.528(3) 149.2 . yes
C2B H2B I6 0.95 3.12 3.853(3) 135.5 5_666 yes
C2A H2A I2 0.95 3.08 4.002(3) 164.2 6_557 yes
C5B H5B I8 0.95 3.22 4.090(3) 152.3 6_657 yes
C7B H7B1 I2 0.98 3.26 3.774(4) 114.2 2_664 yes
C7B H7B2 I5 0.98 3.33 3.966(4) 124.7 2_665 yes
C7B H7B3 I7 0.98 3.22 3.796(5) 119.5 5_666 yes
C5A H5A I6 0.95 3.30 3.841(3) 118.3 5_666 yes

loop_
_geom_torsion_atom_site_label_1
_geom_torsion_atom_site_label_2
_geom_torsion_atom_site_label_3
_geom_torsion_atom_site_label_4
_geom_torsion
_geom_torsion_site_symmetry_1
_geom_torsion_site_symmetry_2
_geom_torsion_site_symmetry_3
_geom_torsion_site_symmetry_4
_geom_torsion_publ_flag
C5B C4B N2B C8B 1.0(5) . . . . ?
C3B C4B N2B C8B -178.6(4) . . . . ?
C5B C4B N2B C7B -177.2(3) . . . . ?
C3B C4B N2B C7B 3.2(5) . . . . ?
C5A C6A N1A C2A -1.3(5) . . . . ?
C8A N2A C4A C5A 8.4(5) . . . . ?
C7A N2A C4A C5A -176.9(3) . . . . ?
C8A N2A C4A C3A -171.4(3) . . . . ?
C7A N2A C4A C3A 3.3(5) . . . . ?
C2A C3A C4A N2A 179.1(3) . . . . ?
C2A C3A C4A C5A -0.8(4) . . . . ?
C6B N1B C2B C3B -0.7(5) . . . . ?
N1B C2B C3B C4B 1.2(5) . . . . ?
N2B C4B C3B C2B 179.1(3) . . . . ?
C5B C4B C3B C2B -0.5(5) . . . . ?
C6A N1A C2A C3A 1.8(5) . . . . ?
C4A C3A C2A N1A -0.8(5) . . . . ?
N2B C4B C5B C6B 179.8(3) . . . . ?
C3B C4B C5B C6B -0.6(5) . . . . ?
N1A C6A C5A C4A -0.3(5) . . . . ?
N2A C4A C5A C6A -178.5(3) . . . . ?
C3A C4A C5A C6A 1.3(5) . . . . ?
C2B N1B C6B C5B -0.5(5) . . . . ?
C4B C5B C6B N1B 1.1(5) . . . . ?
